data_7204794
loop_
_publ_author_name
'Charmant, Jonathan P. H.'
'Jahan, A. H. M. Monowar'
'Norman, Nicholas C.'
'Orpen, A. Guy'
'Podesta, Thomas J.'

_publ_section_title
;
 Coordination polymers formed by Bi(SC6F5)3 with multidentate
 polypyridyl ligands
;
_journal_issue 7
_journal_name_full CrystEngComm
_journal_page_first 29
_journal_paper_doi 10.1039/b315176j
_journal_volume 6
_journal_year 2004
_chemical_formula_sum 'C36 H12 Bi F15 N6 S3'
_chemical_formula_weight 1118.68
_chemical_name_systematic
;
?
;
_space_group_IT_number 2
_symmetry_cell_setting triclinic
_symmetry_space_group_name_Hall '-P 1'
_symmetry_space_group_name_H-M 'P -1'
_atom_sites_solution_hydrogens geom
_atom_sites_solution_primary direct
_atom_sites_solution_secondary difmap
_audit_creation_method SHELXL-97
_cell_angle_alpha 75.17(3)
_cell_angle_beta 84.39(3)
_cell_angle_gamma 86.23(4)
_cell_formula_units_Z 2
_cell_length_a 9.034(4)
_cell_length_b 11.372(7)
_cell_length_c 17.894(6)
_cell_measurement_reflns_used 4629
_cell_measurement_temperature 173(2)
_cell_measurement_theta_max 25.6
_cell_measurement_theta_min 2.4
_cell_volume 1767.0(15)
_computing_cell_refinement 'Bruker SMART'
_computing_data_collection 'Bruker SMART'
_computing_data_reduction 'Bruker SAINT'
_computing_molecular_graphics 'Bruker SHELXTL'
_computing_publication_material 'Bruker SHELXTL'
_computing_structure_refinement 'SHELXL-97 (Sheldrick, 1997)'
_computing_structure_solution 'SHELXS-97 (Sheldrick, 1990)'
_diffrn_ambient_temperature 173(2)
_diffrn_detector_area_resol_mean 8.3
_diffrn_measured_fraction_theta_full 0.986
_diffrn_measured_fraction_theta_max 0.986
_diffrn_measurement_device_type 'CCD area detector'
_diffrn_measurement_method 'Frames, each covering 0.3 \% in \w'
_diffrn_radiation_monochromator graphite
_diffrn_radiation_source 'fine-focus sealed tube'
_diffrn_radiation_type MoK\a
_diffrn_radiation_wavelength 0.71073
_diffrn_reflns_av_R_equivalents 0.0556
_diffrn_reflns_av_sigmaI/netI 0.0914
_diffrn_reflns_limit_h_max 11
_diffrn_reflns_limit_h_min -11
_diffrn_reflns_limit_k_max 14
_diffrn_reflns_limit_k_min -14
_diffrn_reflns_limit_l_max 23
_diffrn_reflns_limit_l_min -23
_diffrn_reflns_number 18593
_diffrn_reflns_theta_full 27.50
_diffrn_reflns_theta_max 27.50
_diffrn_reflns_theta_min 1.85
_exptl_absorpt_coefficient_mu 5.287
_exptl_absorpt_correction_T_max 0.590
_exptl_absorpt_correction_T_min 0.357
_exptl_absorpt_correction_type multi-scan
_exptl_absorpt_process_details 'SADABS (Sheldrick, 2001)'
_exptl_crystal_colour orange
_exptl_crystal_density_diffrn 2.103
_exptl_crystal_density_method 'not measured'
_exptl_crystal_description needle
_exptl_crystal_F_000 1072
_exptl_crystal_size_max 0.25
_exptl_crystal_size_mid 0.10
_exptl_crystal_size_min 0.10
_refine_diff_density_max 0.721
_refine_diff_density_min -1.026
_refine_diff_density_rms 0.161
_refine_ls_extinction_method none
_refine_ls_goodness_of_fit_ref 0.933
_refine_ls_hydrogen_treatment mixed
_refine_ls_matrix_type full
_refine_ls_number_parameters 550
_refine_ls_number_reflns 8018
_refine_ls_number_restraints 0
_refine_ls_restrained_S_all 0.933
_refine_ls_R_factor_all 0.0649
_refine_ls_R_factor_gt 0.0374
_refine_ls_shift/su_max 0.001
_refine_ls_shift/su_mean 0.000
_refine_ls_structure_factor_coef Fsqd
_refine_ls_weighting_details 'calc w=1/[\s^2^(Fo^2^)+(0.0281P)^2^+0.0000P] where P=(Fo^2^+2Fc^2^)/3'
_refine_ls_weighting_scheme calc
_refine_ls_wR_factor_gt 0.0677
_refine_ls_wR_factor_ref 0.0742
_reflns_number_gt 6012
_reflns_number_total 8018
_reflns_threshold_expression >2sigma(I)
_cod_data_source_file b315176j.txt
_cod_data_source_block 7
_cod_depositor_comments
;
The following automatic conversions were performed:
'_symmetry_cell_setting' value 'Triclinic' changed to 'triclinic'
according to '/home/saulius/struct/CIF-dictionaries/cif_core.dic'
dictionary named 'cif_core.dic' version 2.4.1 from 2010-06-29.

Automatic conversion script
Id: cif_fix_enum 1527 2010-12-29 10:47:43Z saulius 
;
_cod_database_code 7204794

loop_
_symmetry_equiv_pos_as_xyz
'x, y, z'
'-x, -y, -z'

loop_
_atom_site_label
_atom_site_type_symbol
_atom_site_fract_x
_atom_site_fract_y
_atom_site_fract_z
_atom_site_U_iso_or_equiv
_atom_site_adp_type
_atom_site_occupancy
_atom_site_symmetry_multiplicity
_atom_site_calc_flag
_atom_site_refinement_flags
_atom_site_disorder_assembly
_atom_site_disorder_group
Bi1 Bi 0.92316(2) 0.00100(2) 0.296490(12) 0.02063(6) Uani 1 1 d . . .
S3 S 0.85200(15) 0.02164(14) 0.15804(7) 0.0274(3) Uani 1 1 d . . .
S4 S 0.84633(16) -0.23086(12) 0.31907(7) 0.0260(3) Uani 1 1 d . . .
S5 S 0.62953(16) 0.03402(13) 0.33094(8) 0.0272(3) Uani 1 1 d . . .
C1 C 0.7577(7) 0.3135(5) 0.2780(3) 0.0328(14) Uani 1 1 d . . .
H1A H 0.6790 0.2646 0.3013 0.039 Uiso 1 1 calc R . .
C2 C 0.7344(7) 0.4376(5) 0.2651(3) 0.0352(15) Uani 1 1 d . . .
H2A H 0.6433 0.4708 0.2807 0.042 Uiso 1 1 calc R . .
C3 C 0.8484(7) 0.5119(6) 0.2287(3) 0.0354(15) Uani 1 1 d . . .
H3A H 0.8356 0.5962 0.2186 0.042 Uiso 1 1 calc R . .
C4 C 0.9840(7) 0.4575(5) 0.2073(3) 0.0319(14) Uani 1 1 d . . .
H4A H 1.0632 0.5046 0.1821 0.038 Uiso 1 1 calc R . .
C5 C 0.9971(6) 0.3308(5) 0.2248(3) 0.0241(12) Uani 1 1 d . . .
C6 C 1.2286(6) -0.2203(5) 0.2713(3) 0.0288(13) Uani 1 1 d . . .
H6A H 1.1520 -0.2699 0.2972 0.035 Uiso 1 1 calc R . .
C7 C 1.3622(7) -0.2752(5) 0.2518(3) 0.0328(14) Uani 1 1 d . . .
H7A H 1.3747 -0.3596 0.2638 0.039 Uiso 1 1 calc R . .
C8 C 1.4759(7) -0.2034(5) 0.2145(3) 0.0325(14) Uani 1 1 d . . .
H8A H 1.5666 -0.2385 0.2001 0.039 Uiso 1 1 calc R . .
C9 C 1.4550(6) -0.0783(5) 0.1984(3) 0.0278(13) Uani 1 1 d . . .
H9A H 1.5315 -0.0278 0.1738 0.033 Uiso 1 1 calc R . .
C10 C 1.3178(6) -0.0296(5) 0.2198(3) 0.0197(11) Uani 1 1 d . . .
C11 C 1.7504(7) 0.4055(6) 0.0631(3) 0.0392(15) Uani 1 1 d . . .
H11A H 1.8434 0.3753 0.0476 0.047 Uiso 1 1 calc R . .
C12 C 1.7213(7) 0.5287(6) 0.0494(3) 0.0377(15) Uani 1 1 d . . .
H12A H 1.7939 0.5831 0.0246 0.045 Uiso 1 1 calc R . .
C13 C 1.5833(7) 0.5701(6) 0.0731(4) 0.0412(16) Uani 1 1 d . . .
H13A H 1.5640 0.6537 0.0640 0.049 Uiso 1 1 calc R . .
N3 N 1.4745(6) 0.4953(4) 0.1089(3) 0.0395(13) Uani 1 1 d . . .
C15 C 1.5055(6) 0.3740(5) 0.1212(3) 0.0272(13) Uani 1 1 d . . .
C16 C 1.3814(6) 0.2940(5) 0.1572(3) 0.0263(13) Uani 1 1 d . . .
C17 C 1.2923(6) 0.1058(5) 0.2032(3) 0.0220(12) Uani 1 1 d . . .
C18 C 1.1407(6) 0.2721(5) 0.2057(3) 0.0203(12) Uani 1 1 d . . .
C31 C 1.0194(6) -0.0077(5) 0.1055(3) 0.0230(12) Uani 1 1 d . . .
C32 C 1.1031(6) 0.0850(5) 0.0578(3) 0.0228(12) Uani 1 1 d . . .
C33 C 1.2315(6) 0.0618(5) 0.0144(3) 0.0259(13) Uani 1 1 d . . .
C34 C 1.2802(6) -0.0559(5) 0.0182(3) 0.0265(13) Uani 1 1 d . . .
C35 C 1.1997(6) -0.1505(5) 0.0636(3) 0.0256(13) Uani 1 1 d . . .
C36 C 1.0704(6) -0.1255(5) 0.1049(3) 0.0261(13) Uani 1 1 d . . .
C41 C 0.8607(6) -0.3069(4) 0.4167(3) 0.0211(12) Uani 1 1 d . . .
C42 C 0.7713(7) -0.4045(5) 0.4514(3) 0.0305(14) Uani 1 1 d . . .
C43 C 0.7780(7) -0.4689(5) 0.5267(3) 0.0351(15) Uani 1 1 d . . .
C44 C 0.8742(7) -0.4375(5) 0.5725(3) 0.0362(15) Uani 1 1 d . . .
C45 C 0.9667(7) -0.3438(5) 0.5406(3) 0.0364(15) Uani 1 1 d . . .
C46 C 0.9580(6) -0.2807(5) 0.4645(3) 0.0280(13) Uani 1 1 d . . .
C51 C 0.6289(6) -0.0557(5) 0.4275(3) 0.0235(12) Uani 1 1 d . . .
C52 C 0.5356(6) -0.1511(5) 0.4552(3) 0.0292(13) Uani 1 1 d . . .
C53 C 0.5325(7) -0.2218(6) 0.5293(3) 0.0397(16) Uani 1 1 d . . .
C54 C 0.6288(7) -0.1981(6) 0.5798(3) 0.0400(17) Uani 1 1 d . . .
C55 C 0.7222(7) -0.1047(6) 0.5544(3) 0.0375(16) Uani 1 1 d . . .
C56 C 0.7196(6) -0.0347(5) 0.4804(3) 0.0302(14) Uani 1 1 d . . .
N1 N 0.8861(5) 0.2587(4) 0.2592(2) 0.0278(11) Uani 1 1 d . . .
N2 N 1.2031(5) -0.0991(4) 0.2549(2) 0.0229(10) Uani 1 1 d . . .
C14 C 1.6423(6) 0.3271(5) 0.0995(3) 0.0294(13) Uani 1 1 d . . .
H14 H 1.6610 0.2434 0.1094 0.035 Uiso 1 1 calc R . .
N4 N 1.4082(5) 0.1726(4) 0.1710(2) 0.0267(11) Uani 1 1 d . . .
N5 N 1.1562(5) 0.1496(4) 0.2216(2) 0.0217(10) Uani 1 1 d . . .
N6 N 1.2508(5) 0.3470(4) 0.1739(2) 0.0264(10) Uani 1 1 d . . .
F32 F 1.0603(4) 0.2021(3) 0.05279(17) 0.0344(8) Uani 1 1 d . . .
F33 F 1.3064(4) 0.1552(3) -0.03203(18) 0.0414(9) Uani 1 1 d . . .
F34 F 1.4052(3) -0.0793(3) -0.02389(18) 0.0394(9) Uani 1 1 d . . .
F35 F 1.2462(4) -0.2657(3) 0.06670(18) 0.0401(9) Uani 1 1 d . . .
F36 F 0.9947(4) -0.2210(3) 0.14720(17) 0.0381(8) Uani 1 1 d . . .
F42 F 0.6715(4) -0.4368(3) 0.4098(2) 0.0524(10) Uani 1 1 d . . .
F43 F 0.6894(5) -0.5622(4) 0.5586(2) 0.0607(11) Uani 1 1 d . . .
F44 F 0.8814(4) -0.5000(3) 0.64671(18) 0.0515(10) Uani 1 1 d . . .
F45 F 1.0623(5) -0.3121(4) 0.5842(2) 0.0623(12) Uani 1 1 d . . .
F46 F 1.0472(4) -0.1849(3) 0.43624(18) 0.0448(9) Uani 1 1 d . . .
F52 F 0.4415(4) -0.1759(4) 0.4083(2) 0.0562(11) Uani 1 1 d . . .
F53 F 0.4417(5) -0.3150(4) 0.5546(2) 0.0685(13) Uani 1 1 d . . .
F54 F 0.6285(5) -0.2710(4) 0.65203(19) 0.0602(12) Uani 1 1 d . . .
F55 F 0.8126(4) -0.0822(4) 0.6040(2) 0.0719(14) Uani 1 1 d . . .
F56 F 0.8145(4) 0.0591(4) 0.45776(19) 0.0539(11) Uani 1 1 d . . .

loop_
_atom_site_aniso_label
_atom_site_aniso_U_11
_atom_site_aniso_U_22
_atom_site_aniso_U_33
_atom_site_aniso_U_23
_atom_site_aniso_U_13
_atom_site_aniso_U_12
Bi1 0.02141(11) 0.02050(11) 0.01862(10) -0.00337(7) 0.00150(7) -0.00178(8)
S3 0.0211(8) 0.0396(9) 0.0223(7) -0.0104(6) -0.0010(6) 0.0020(6)
S4 0.0300(8) 0.0233(8) 0.0235(7) -0.0038(6) 0.0007(6) -0.0052(6)
S5 0.0237(8) 0.0305(8) 0.0247(7) -0.0041(6) 0.0012(6) 0.0011(6)
C1 0.024(3) 0.035(4) 0.038(3) -0.009(3) 0.003(3) -0.002(3)
C2 0.034(4) 0.032(4) 0.043(4) -0.017(3) -0.002(3) 0.007(3)
C3 0.035(4) 0.027(3) 0.045(4) -0.012(3) -0.001(3) 0.004(3)
C4 0.036(4) 0.022(3) 0.038(3) -0.007(3) -0.005(3) -0.003(3)
C5 0.024(3) 0.026(3) 0.022(3) -0.007(2) 0.000(2) -0.001(2)
C6 0.027(3) 0.022(3) 0.033(3) 0.000(2) 0.005(3) -0.006(3)
C7 0.037(4) 0.017(3) 0.043(4) -0.007(3) -0.004(3) 0.004(3)
C8 0.025(3) 0.034(4) 0.037(3) -0.011(3) -0.002(3) 0.009(3)
C9 0.025(3) 0.028(3) 0.031(3) -0.008(2) 0.001(2) 0.000(3)
C10 0.021(3) 0.021(3) 0.016(3) -0.002(2) -0.002(2) -0.006(2)
C11 0.037(4) 0.037(4) 0.044(4) -0.013(3) 0.007(3) -0.005(3)
C12 0.029(4) 0.041(4) 0.042(4) -0.008(3) 0.002(3) -0.012(3)
C13 0.039(4) 0.022(3) 0.054(4) 0.005(3) 0.002(3) -0.008(3)
N3 0.039(3) 0.024(3) 0.053(3) -0.004(2) -0.001(3) -0.006(2)
C15 0.024(3) 0.029(3) 0.026(3) -0.002(2) 0.000(2) -0.004(3)
C16 0.026(3) 0.025(3) 0.029(3) -0.005(2) -0.007(2) -0.003(3)
C17 0.025(3) 0.023(3) 0.020(3) -0.008(2) -0.004(2) -0.002(2)
C18 0.030(3) 0.015(3) 0.015(2) 0.001(2) -0.004(2) -0.006(2)
C31 0.023(3) 0.029(3) 0.018(3) -0.007(2) -0.003(2) -0.001(2)
C32 0.029(3) 0.020(3) 0.021(3) -0.007(2) -0.006(2) 0.003(2)
C33 0.019(3) 0.029(3) 0.027(3) -0.003(2) 0.003(2) -0.007(2)
C34 0.020(3) 0.039(4) 0.022(3) -0.011(3) -0.002(2) 0.002(3)
C35 0.032(3) 0.022(3) 0.025(3) -0.009(2) -0.007(2) 0.002(3)
C36 0.035(4) 0.025(3) 0.016(3) -0.001(2) 0.001(2) -0.005(3)
C41 0.026(3) 0.013(3) 0.023(3) -0.005(2) 0.004(2) 0.001(2)
C42 0.031(4) 0.024(3) 0.036(3) -0.007(3) -0.001(3) -0.006(3)
C43 0.044(4) 0.024(3) 0.033(3) -0.002(3) 0.007(3) -0.005(3)
C44 0.051(4) 0.028(4) 0.023(3) 0.001(3) 0.000(3) 0.013(3)
C45 0.045(4) 0.027(3) 0.033(3) 0.001(3) -0.011(3) 0.003(3)
C46 0.030(3) 0.023(3) 0.029(3) -0.004(2) 0.003(3) -0.002(3)
C51 0.023(3) 0.021(3) 0.025(3) -0.006(2) 0.004(2) 0.004(2)
C52 0.029(3) 0.034(4) 0.027(3) -0.013(3) 0.009(3) -0.009(3)
C53 0.048(4) 0.029(4) 0.038(4) -0.011(3) 0.023(3) -0.004(3)
C54 0.043(4) 0.047(4) 0.020(3) -0.002(3) 0.009(3) 0.022(3)
C55 0.030(4) 0.055(5) 0.025(3) -0.010(3) -0.002(3) 0.006(3)
C56 0.029(3) 0.034(4) 0.030(3) -0.012(3) -0.001(3) -0.004(3)
N1 0.029(3) 0.026(3) 0.027(2) -0.006(2) 0.001(2) 0.001(2)
N2 0.023(3) 0.020(3) 0.024(2) -0.0029(19) -0.0005(19) -0.004(2)
C14 0.028(3) 0.026(3) 0.034(3) -0.011(3) 0.002(3) 0.005(3)
N4 0.022(3) 0.026(3) 0.031(3) -0.007(2) -0.001(2) -0.001(2)
N5 0.019(3) 0.021(3) 0.024(2) -0.0042(19) -0.0025(19) -0.0001(19)
N6 0.025(3) 0.019(3) 0.034(3) -0.005(2) 0.002(2) -0.001(2)
F32 0.043(2) 0.0221(18) 0.0374(19) -0.0060(14) -0.0017(15) -0.0012(15)
F33 0.040(2) 0.038(2) 0.040(2) -0.0020(16) 0.0101(16) -0.0147(17)
F34 0.023(2) 0.060(3) 0.0382(19) -0.0215(17) 0.0037(15) 0.0028(17)
F35 0.051(2) 0.025(2) 0.046(2) -0.0160(16) -0.0026(17) 0.0102(17)
F36 0.049(2) 0.0251(19) 0.0361(19) -0.0050(15) 0.0137(16) -0.0112(16)
F42 0.057(3) 0.051(3) 0.047(2) -0.0012(18) -0.0100(19) -0.030(2)
F43 0.073(3) 0.048(3) 0.050(2) 0.0098(19) 0.007(2) -0.031(2)
F44 0.078(3) 0.037(2) 0.031(2) 0.0056(16) -0.0037(19) -0.002(2)
F45 0.089(3) 0.059(3) 0.038(2) 0.0021(19) -0.029(2) -0.025(2)
F46 0.049(2) 0.044(2) 0.037(2) 0.0072(16) -0.0131(17) -0.0219(18)
F52 0.059(3) 0.072(3) 0.042(2) -0.018(2) 0.0072(19) -0.038(2)
F53 0.100(4) 0.046(3) 0.054(2) -0.0075(19) 0.027(2) -0.035(2)
F54 0.072(3) 0.061(3) 0.030(2) 0.0098(18) 0.0108(19) 0.024(2)
F55 0.054(3) 0.134(4) 0.029(2) -0.021(2) -0.0089(19) -0.005(3)
F56 0.051(3) 0.078(3) 0.040(2) -0.023(2) 0.0024(18) -0.037(2)

loop_
_atom_type_symbol
_atom_type_description
_atom_type_scat_dispersion_real
_atom_type_scat_dispersion_imag
_atom_type_scat_source
C C 0.0033 0.0016 'International Tables Vol C Tables 4.2.6.8 and 6.1.1.4'
H H 0.0000 0.0000 'International Tables Vol C Tables 4.2.6.8 and 6.1.1.4'
N N 0.0061 0.0033 'International Tables Vol C Tables 4.2.6.8 and 6.1.1.4'
F F 0.0171 0.0103 'International Tables Vol C Tables 4.2.6.8 and 6.1.1.4'
S S 0.1246 0.1234 'International Tables Vol C Tables 4.2.6.8 and 6.1.1.4'
Bi Bi -4.1077 10.2566 'International Tables Vol C Tables 4.2.6.8 and 6.1.1.4'

loop_
_geom_angle_atom_site_label_1
_geom_angle_atom_site_label_2
_geom_angle_atom_site_label_3
_geom_angle
_geom_angle_site_symmetry_1
_geom_angle_site_symmetry_3
_geom_angle_publ_flag
S3 Bi1 S5 84.92(5) . . ?
S3 Bi1 S4 83.64(5) . . ?
S5 Bi1 S4 81.90(6) . . ?
C31 S3 Bi1 104.90(17) . . ?
C41 S4 Bi1 108.95(18) . . ?
C51 S5 Bi1 95.21(18) . . ?
N1 C1 C2 124.2(6) . . ?
C1 C2 C3 118.8(6) . . ?
C2 C3 C4 118.4(6) . . ?
C5 C4 C3 118.2(5) . . ?
N1 C5 C4 123.5(5) . . ?
N1 C5 C18 117.6(5) . . ?
C4 C5 C18 118.9(5) . . ?
N2 C6 C7 123.4(5) . . ?
C8 C7 C6 118.8(5) . . ?
C7 C8 C9 119.3(5) . . ?
C8 C9 C10 118.6(5) . . ?
N2 C10 C9 122.8(5) . . ?
N2 C10 C17 117.5(5) . . ?
C9 C10 C17 119.7(5) . . ?
C14 C11 C12 119.8(6) . . ?
C13 C12 C11 118.6(6) . . ?
N3 C13 C12 123.0(6) . . ?
C13 N3 C15 117.3(5) . . ?
N3 C15 C14 122.4(5) . . ?
N3 C15 C16 116.1(5) . . ?
C14 C15 C16 121.5(5) . . ?
N6 C16 N4 124.4(5) . . ?
N6 C16 C15 117.7(5) . . ?
N4 C16 C15 117.8(5) . . ?
N4 C17 N5 125.4(5) . . ?
N4 C17 C10 116.6(5) . . ?
N5 C17 C10 118.0(5) . . ?
N6 C18 N5 123.9(5) . . ?
N6 C18 C5 116.0(5) . . ?
N5 C18 C5 120.1(5) . . ?
C32 C31 C36 115.8(5) . . ?
C32 C31 S3 122.3(4) . . ?
C36 C31 S3 121.8(4) . . ?
F32 C32 C33 117.6(5) . . ?
F32 C32 C31 120.2(5) . . ?
C33 C32 C31 122.2(5) . . ?
F33 C33 C34 120.6(5) . . ?
F33 C33 C32 119.6(5) . . ?
C34 C33 C32 119.8(5) . . ?
F34 C34 C33 120.1(5) . . ?
F34 C34 C35 119.8(5) . . ?
C33 C34 C35 120.0(5) . . ?
F35 C35 C36 120.5(5) . . ?
F35 C35 C34 120.2(5) . . ?
C36 C35 C34 119.3(5) . . ?
F36 C36 C35 116.9(5) . . ?
F36 C36 C31 120.2(5) . . ?
C35 C36 C31 122.8(5) . . ?
C46 C41 C42 114.7(5) . . ?
C46 C41 S4 125.6(4) . . ?
C42 C41 S4 119.7(4) . . ?
F42 C42 C43 117.8(5) . . ?
F42 C42 C41 119.3(5) . . ?
C43 C42 C41 122.9(5) . . ?
F43 C43 C42 121.5(5) . . ?
F43 C43 C44 118.2(5) . . ?
C42 C43 C44 120.3(6) . . ?
F44 C44 C45 120.2(6) . . ?
F44 C44 C43 120.7(6) . . ?
C45 C44 C43 119.0(5) . . ?
F45 C45 C44 119.9(5) . . ?
F45 C45 C46 120.5(5) . . ?
C44 C45 C46 119.5(6) . . ?
F46 C46 C45 117.5(5) . . ?
F46 C46 C41 118.8(5) . . ?
C45 C46 C41 123.6(5) . . ?
C52 C51 C56 115.6(5) . . ?
C52 C51 S5 121.5(4) . . ?
C56 C51 S5 122.9(4) . . ?
F52 C52 C53 117.6(5) . . ?
F52 C52 C51 119.5(5) . . ?
C53 C52 C51 122.9(5) . . ?
F53 C53 C52 121.8(6) . . ?
F53 C53 C54 119.2(6) . . ?
C52 C53 C54 119.0(6) . . ?
F54 C54 C55 121.8(6) . . ?
F54 C54 C53 118.6(6) . . ?
C55 C54 C53 119.6(5) . . ?
F55 C55 C54 118.8(5) . . ?
F55 C55 C56 121.8(6) . . ?
C54 C55 C56 119.4(6) . . ?
C55 C56 F56 117.3(5) . . ?
C55 C56 C51 123.4(6) . . ?
F56 C56 C51 119.3(5) . . ?
C1 N1 C5 116.9(5) . . ?
C6 N2 C10 116.9(5) . . ?
C11 C14 C15 118.9(6) . . ?
C17 N4 C16 115.0(5) . . ?
C17 N5 C18 115.1(4) . . ?
C16 N6 C18 116.1(5) . . ?

loop_
_geom_bond_atom_site_label_1
_geom_bond_atom_site_label_2
_geom_bond_distance
_geom_bond_site_symmetry_2
_geom_bond_publ_flag
Bi1 S3 2.5689(16) . ?
Bi1 S5 2.6879(19) . ?
Bi1 S4 2.690(2) . ?
S3 C31 1.760(5) . ?
S4 C41 1.753(5) . ?
S5 C51 1.767(5) . ?
C1 N1 1.335(7) . ?
C1 C2 1.376(8) . ?
C2 C3 1.379(8) . ?
C3 C4 1.400(8) . ?
C4 C5 1.394(7) . ?
C5 N1 1.336(7) . ?
C5 C18 1.470(7) . ?
C6 N2 1.343(6) . ?
C6 C7 1.377(8) . ?
C7 C8 1.365(8) . ?
C8 C9 1.382(7) . ?
C9 C10 1.383(7) . ?
C10 N2 1.349(6) . ?
C10 C17 1.498(7) . ?
C11 C14 1.365(8) . ?
C11 C12 1.372(8) . ?
C12 C13 1.370(8) . ?
C13 N3 1.345(7) . ?
N3 C15 1.355(7) . ?
C15 C14 1.373(7) . ?
C15 C16 1.480(7) . ?
C16 N6 1.332(7) . ?
C16 N4 1.349(7) . ?
C17 N4 1.330(6) . ?
C17 N5 1.339(6) . ?
C18 N6 1.339(6) . ?
C18 N5 1.349(6) . ?
C31 C32 1.389(7) . ?
C31 C36 1.390(7) . ?
C32 F32 1.345(6) . ?
C32 C33 1.381(7) . ?
C33 F33 1.345(6) . ?
C33 C34 1.367(8) . ?
C34 F34 1.345(6) . ?
C34 C35 1.374(7) . ?
C35 F35 1.338(6) . ?
C35 C36 1.374(8) . ?
C36 F36 1.340(6) . ?
C41 C46 1.379(7) . ?
C41 C42 1.392(7) . ?
C42 F42 1.347(6) . ?
C42 C43 1.365(7) . ?
C43 F43 1.343(6) . ?
C43 C44 1.373(8) . ?
C44 F44 1.342(6) . ?
C44 C45 1.368(8) . ?
C45 F45 1.343(7) . ?
C45 C46 1.375(7) . ?
C46 F46 1.358(6) . ?
C51 C52 1.377(7) . ?
C51 C56 1.383(7) . ?
C52 F52 1.342(6) . ?
C52 C53 1.363(8) . ?
C53 F53 1.340(7) . ?
C53 C54 1.399(9) . ?
C54 F54 1.345(6) . ?
C54 C55 1.357(9) . ?
C55 F55 1.344(7) . ?
C55 C56 1.362(8) . ?
C56 F56 1.368(6) . ?

loop_
_cod_related_entry_id
_cod_related_entry_database
_cod_related_entry_code
1 ChemSpider 30653714
